data_7135947
loop_
_publ_author_name
'Park, Yi Sak'
'Lee, So-Mang'
'Koo, Sungmo'
'Gong, Jintaek'
'Hong, Jungwoo'
'Yoo, Sung Hyun'
'Lee, Hee-Seung'

_publ_section_title
;
 Chiral Supramolecular Alloys: Programmable 2D--3D Control via Co-assembly
 of Isomorphous \b-Peptide Foldamers
;
_journal_name_full 'Chemical Communications'
_journal_paper_doi 10.1039/D6CC02119K
_journal_year 2026
_chemical_absolute_configuration syn
_chemical_formula_moiety 'C46 H74 N6 O11'
_chemical_formula_sum 'C46 H74 N6 O11'
_chemical_formula_weight 887.11
_chemical_name_common Boc-ACPC6-OEG2OMe
_space_group_crystal_system tetragonal
_space_group_IT_number 78
_space_group_name_Hall 'P 4cw'
_space_group_name_H-M_alt 'P 43'
_atom_sites_solution_hydrogens geom
_atom_sites_solution_primary dual
_audit_creation_date 2026-02-04
_audit_creation_method
;
Olex2 1.5
(compiled 2025.07.13 svn.rb7424aed for OlexSys, GUI svn.r7314)
;
_audit_update_record
;
2026-02-05 deposited with the CCDC.	2026-06-19 downloaded from the CCDC.
;
_cell_angle_alpha 90
_cell_angle_beta 90
_cell_angle_gamma 90
_cell_formula_units_Z 4
_cell_length_a 10.346(3)
_cell_length_b 10.346
_cell_length_c 44.580(15)
_cell_measurement_reflns_used 9190
_cell_measurement_temperature 200.00
_cell_measurement_theta_max 22.69
_cell_measurement_theta_min 2.39
_cell_volume 4772(2)
_computing_molecular_graphics 'Olex2 1.5 (Dolomanov et al., 2009)'
_computing_publication_material 'Olex2 1.5 (Dolomanov et al., 2009)'
_computing_structure_refinement 'SHELXL 2025/1 (Sheldrick, 2015)'
_computing_structure_solution 'SHELXD  (Sheldrick, 2008)'
_diffrn_ambient_temperature 200.00
_diffrn_measured_fraction_theta_full 0.993
_diffrn_measured_fraction_theta_max 0.994
_diffrn_measurement_device_type 'Bruker D8 Venture'
_diffrn_measurement_method 'phi and omega scans'
_diffrn_radiation_type MoK\a
_diffrn_radiation_wavelength 0.71073
_diffrn_reflns_av_R_equivalents 0.0700
_diffrn_reflns_av_unetI/netI 0.0433
_diffrn_reflns_Laue_measured_fraction_full 0.993
_diffrn_reflns_Laue_measured_fraction_max 0.994
_diffrn_reflns_limit_h_max 13
_diffrn_reflns_limit_h_min -13
_diffrn_reflns_limit_k_max 13
_diffrn_reflns_limit_k_min -13
_diffrn_reflns_limit_l_max 59
_diffrn_reflns_limit_l_min -59
_diffrn_reflns_number 91991
_diffrn_reflns_point_group_measured_fraction_full 0.994
_diffrn_reflns_point_group_measured_fraction_max 0.992
_diffrn_reflns_theta_full 25.242
_diffrn_reflns_theta_max 28.385
_diffrn_reflns_theta_min 1.968
_diffrn_source_current 1.6
_diffrn_source_power 0.08
_diffrn_source_voltage 50.0
_exptl_absorpt_coefficient_mu 0.088
_exptl_absorpt_correction_T_max 0.7457
_exptl_absorpt_correction_T_min 0.6754
_exptl_absorpt_correction_type multi-scan
_exptl_absorpt_process_details
;
SADABS-2016/2 (Bruker,2016/2) was used for absorption correction.
wR2(int) was 0.1128 before and 0.0709 after correction.
The Ratio of minimum to maximum transmission is 0.9057.
The \l/2 correction factor is Not present.
;
_exptl_crystal_colour colourless
_exptl_crystal_density_diffrn 1.235
_exptl_crystal_description plate
_exptl_crystal_F_000 1920
_exptl_crystal_recrystallization_method 'Re-crystallisation from solvent: Chloroform, Ether'
_exptl_crystal_size_max 0.270
_exptl_crystal_size_mid 0.150
_exptl_crystal_size_min 0.030
_refine_diff_density_max 0.753
_refine_diff_density_min -0.446
_refine_diff_density_rms 0.078
_refine_ls_abs_structure_details
;
 Flack x determined using 3141 quotients [(I+)-(I-)]/[(I+)+(I-)]
 (Parsons, Flack and Wagner, Acta Cryst. B69 (2013) 249-259).
;
_refine_ls_abs_structure_Flack -0.1(3)
_refine_ls_extinction_method none
_refine_ls_goodness_of_fit_ref 1.302
_refine_ls_hydrogen_treatment constr
_refine_ls_matrix_type full
_refine_ls_number_parameters 680
_refine_ls_number_reflns 11874
_refine_ls_number_restraints 1488
_refine_ls_restrained_S_all 1.404
_refine_ls_R_factor_all 0.1375
_refine_ls_R_factor_gt 0.1126
_refine_ls_shift/su_max 0.002
_refine_ls_shift/su_mean 0.000
_refine_ls_structure_factor_coef Fsqd
_refine_ls_weighting_details 'w=1/[\s^2^(Fo^2^)+(0.2000P)^2^] where P=(Fo^2^+2Fc^2^)/3'
_refine_ls_weighting_scheme calc
_refine_ls_wR_factor_gt 0.3118
_refine_ls_wR_factor_ref 0.3379
_reflns_Friedel_coverage 0.971
_reflns_Friedel_fraction_full 0.994
_reflns_Friedel_fraction_max 0.990
_reflns_number_gt 8488
_reflns_number_total 11874
_reflns_threshold_expression 'I > 2\s(I)'
_cod_data_source_file d6cc02119k2.cif
_cod_data_source_block mo_acpc6oeg_chcl3et2o_3
_cod_original_cell_volume 4772(4)
_cod_database_code 7135947
_shelx_shelxl_version_number 2025/1
_shelx_space_group_comment
;
The symmetry employed for this shelxl refinement is uniquely defined
by the following loop, which should always be used as a source of
symmetry information in preference to the above space-group names.
They are only intended as comments.
;
_olex2_refinement_description
;
1. Fixed Uiso
 At 1.2 times of:
  All C(H) groups, All C(H,H) groups, All C(H,H,H,H) groups, All N(H) groups
 At 1.5 times of:
  All C(H,H,H) groups
2. Restrained distances
 C58-C57
 1.486 with sigma of 0.002
 O5-C4
 1.48 with sigma of 0.001
 O59-C58
 1.416 with sigma of 0.002
 C1-C4
 1.512 with sigma of 0.001
 C2-C4
 1.512 with sigma of 0.001
 C3-C4
 1.512 with sigma of 0.001
 O56-C57
 1.452 with sigma of 0.002
 O62-C63
 1.417 with sigma of 0.002
 O55-C54
 1.208 with sigma of 0.001
 O56-C54
 1.329 with sigma of 0.001
 O59-C60
 1.416 with sigma of 0.002
 C61-C60
 1.486 with sigma of 0.002
 O62-C61
 1.406 with sigma of 0.003
 O15-C14
 1.229 with sigma of 0.001
 C9-N8
 1.458 with sigma of 0.001
 C6-N8
 1.342 with sigma of 0.001
 C30-N32
 1.336 with sigma of 0.001
 C33-N32
 1.458 with sigma of 0.001
 O23-C22
 1.229 with sigma of 0.001
 C22-N24
 1.336 with sigma of 0.001
 C25-N24
 1.458 with sigma of 0.001
 O39-C38
 1.229 with sigma of 0.001
 C38-N40
 1.336 with sigma of 0.001
 C37-C38
 1.513 with sigma of 0.001
 C14-N16
 1.336 with sigma of 0.001
 C13-C14
 1.513 with sigma of 0.001
 C17-N16
 1.458 with sigma of 0.001
 O31-C30
 1.229 with sigma of 0.001
 C21-C22
 1.513 with sigma of 0.001
 C45-C46
 1.513 with sigma of 0.001
 C45-C41
 1.547 with sigma of 0.001
 C44-C45
 1.541 with sigma of 0.001
 C29-C25
 1.547 with sigma of 0.001
 C26-C25
 1.532 with sigma of 0.001
 C13-C9
 1.547 with sigma of 0.001
 C10-C9
 1.532 with sigma of 0.001
 C41-N40
 1.458 with sigma of 0.001
 C29-C30
 1.513 with sigma of 0.001
 C46-N48
 1.336 with sigma of 0.001
 O47-C46
 1.229 with sigma of 0.001
 C34-C33
 1.532 with sigma of 0.001
 C37-C33
 1.547 with sigma of 0.001
 O5-C6
 1.344 with sigma of 0.001
 C12-C13
 1.541 with sigma of 0.001
 C49-N48
 1.458 with sigma of 0.001
 C28-C29
 1.541 with sigma of 0.001
 O7-C6
 1.213 with sigma of 0.001
 C21-C17
 1.547 with sigma of 0.001
 C20-C21
 1.541 with sigma of 0.001
 C35-C34
 1.514 with sigma of 0.002
 C18-C17
 1.532 with sigma of 0.001
 C42-C41
 1.532 with sigma of 0.001
 C50-C49
 1.532 with sigma of 0.001
 C36-C37
 1.541 with sigma of 0.001
 C51-C52
 1.514 with sigma of 0.002
 C52-C53
 1.541 with sigma of 0.001
 C11-C10
 1.514 with sigma of 0.002
 C51-C50
 1.514 with sigma of 0.002
 C43-C42
 1.514 with sigma of 0.002
 C19-C20
 1.514 with sigma of 0.002
 C11-C12
 1.514 with sigma of 0.002
 C19-C18
 1.514 with sigma of 0.002
 C27-C26
 1.514 with sigma of 0.002
 C35-C36
 1.514 with sigma of 0.002
 C53-C49
 1.547 with sigma of 0.001
 C27-C28
 1.514 with sigma of 0.002
 C53-C54
 1.509 with sigma of 0.001
 C43-C44
 1.514 with sigma of 0.002
 C3-C2
 2.494323 with sigma of 0.012
 O5-C2
 2.408426 with sigma of 0.004
 C1-O5
 2.408426 with sigma of 0.004
 C1-C3
 2.494323 with sigma of 0.005
 C57A-C54
 2.36681 with sigma of 0.001
 C11A-C13
 2.422663 with sigma of 0.003
 C27A-C29
 2.422663 with sigma of 0.006
 C1-C2
 2.494323 with sigma of 0.005
 C4-C6
 2.458276 with sigma of 0.002
 O56-C58
 2.385266 with sigma of 0.004
 C60-C58
 2.365051 with sigma of 0.005
 O55-C53
 2.411059 with sigma of 0.003
 O56-C53
 2.345173 with sigma of 0.002
 O56-O55
 2.242125 with sigma of 0.002
 O59-C57
 2.382616 with sigma of 0.005
 O62-C60
 2.381974 with sigma of 0.009
 C57-C54
 2.36681 with sigma of 0.004
 O59-C61
 2.382616 with sigma of 0.005
 C63-C61
 2.351685 with sigma of 0.007
 C9-C6
 2.454624 with sigma of 0.003
 C33-C30
 2.457948 with sigma of 0.002
 C25-C22
 2.457948 with sigma of 0.002
 O39-N40
 2.254435 with sigma of 0.002
 O39-C37
 2.398262 with sigma of 0.002
 C37-N40
 2.418289 with sigma of 0.002
 O15-N16
 2.254435 with sigma of 0.002
 O15-C13
 2.398262 with sigma of 0.002
 C13-N16
 2.418289 with sigma of 0.002
 C17-C14
 2.457948 with sigma of 0.002
 O23-N24
 2.254435 with sigma of 0.002
 O23-C21
 2.398262 with sigma of 0.002
 C21-N24
 2.418289 with sigma of 0.002
 C41-C46
 2.533532 with sigma of 0.003
 C44-C46
 2.547499 with sigma of 0.003
 C44-C41
 2.440563 with sigma of 0.003
 C29-N24
 2.505281 with sigma of 0.003
 C26-N24
 2.490713 with sigma of 0.002
 C26-C29
 2.433036 with sigma of 0.003
 C13-N8
 2.505281 with sigma of 0.003
 C10-N8
 2.490713 with sigma of 0.002
 C10-C13
 2.433036 with sigma of 0.003
 C41-C38
 2.457948 with sigma of 0.002
 O31-N32
 2.254435 with sigma of 0.002
 C29-N32
 2.418289 with sigma of 0.002
 O31-C29
 2.398262 with sigma of 0.002
 C45-N48
 2.418289 with sigma of 0.002
 O47-C45
 2.398262 with sigma of 0.002
 O47-N48
 2.254435 with sigma of 0.002
 C34-N32
 2.490713 with sigma of 0.002
 C37-N32
 2.505281 with sigma of 0.003
 C34-C37
 2.433036 with sigma of 0.003
 C9-C14
 2.533532 with sigma of 0.003
 C12-C14
 2.547499 with sigma of 0.003
 C12-C9
 2.440563 with sigma of 0.003
 C49-C46
 2.457948 with sigma of 0.002
 C25-C30
 2.533532 with sigma of 0.003
 C28-C25
 2.440563 with sigma of 0.003
 C28-C30
 2.547499 with sigma of 0.003
 O5-N8
 2.200807 with sigma of 0.002
 O7-N8
 2.265502 with sigma of 0.002
 O5-O7
 2.275168 with sigma of 0.002
 C17-C22
 2.533532 with sigma of 0.003
 C20-C22
 2.547499 with sigma of 0.003
 C20-C17
 2.440563 with sigma of 0.003
 C35-C33
 2.403755 with sigma of 0.004
 C21-N16
 2.505281 with sigma of 0.003
 C18-N16
 2.490713 with sigma of 0.002
 C18-C21
 2.433036 with sigma of 0.003
 C45-N40
 2.505281 with sigma of 0.003
 C42-C45
 2.433036 with sigma of 0.003
 C42-N40
 2.490713 with sigma of 0.002
 C50-N48
 2.490713 with sigma of 0.002
 C53-N48
 2.505281 with sigma of 0.003
 C50-C53
 2.433036 with sigma of 0.003
 C33-C38
 2.533532 with sigma of 0.003
 C36-C38
 2.547499 with sigma of 0.003
 C36-C33
 2.440563 with sigma of 0.003
 C51-C53
 2.422663 with sigma of 0.003
 C11-C9
 2.403755 with sigma of 0.004
 C50-C52
 2.410518 with sigma of 0.004
 C51-C49
 2.403755 with sigma of 0.004
 C27-C29
 2.422663 with sigma of 0.003
 C52-C49
 2.440563 with sigma of 0.003
 C49-C54
 2.536993 with sigma of 0.005
 C52-C54
 2.526274 with sigma of 0.006
 C19-C21
 2.422663 with sigma of 0.003
 C43-C45
 2.422663 with sigma of 0.003
 C12-C10
 2.410518 with sigma of 0.004
 C19-C17
 2.403755 with sigma of 0.004
 C11-C13
 2.422663 with sigma of 0.003
 C35-C37
 2.422663 with sigma of 0.003
 C18-C20
 2.410518 with sigma of 0.004
 C27-C25
 2.403755 with sigma of 0.004
 C36-C34
 2.410518 with sigma of 0.004
 C44-C42
 2.410518 with sigma of 0.004
 C43-C41
 2.403755 with sigma of 0.004
 C26-C28
 2.410518 with sigma of 0.004
 C54-O55 \\sim C54-O55A
 with sigma of 0.001
 C57-C58 \\sim C57A-C58A
 with sigma of 0.001
 C58-O59 \\sim C58A-O59A
 with sigma of 0.001
 O56-C58 \\sim O56A-C58A
 with sigma of 0.005
 C54-O56 \\sim C54-O56A
 with sigma of 0.001
 C58-C60 \\sim C58A-C60A
 with sigma of 0.005
 O56-C57 \\sim O56A-C57A
 with sigma of 0.001
 C60-O59 \\sim C60A-O59A
 with sigma of 0.001
 C60-C61 \\sim C60A-C61A
 with sigma of 0.001
 C61-O62 \\sim C61A-O62A
 with sigma of 0.001
 C42-C43 \\sim C42-C43A
 with sigma of 0.001
 O62-C63 \\sim O62A-C63A
 with sigma of 0.001
 C53-O55 \\sim C53-O55A
 with sigma of 0.01
 C53-O56 \\sim C53-O56A
 with sigma of 0.01
 C54-C57 \\sim C54-C57A
 with sigma of 0.01
 O55-O56 \\sim O55A-O56A
 with sigma of 0.01
 C57-O59 \\sim C57A-O59A
 with sigma of 0.01
 C44-C43 \\sim C44-C43A
 with sigma of 0.001
 C60-O62 \\sim C60A-O62A
 with sigma of 0.01
 O59-C61 \\sim O59A-C61A
 with sigma of 0.01
 C61-C63 \\sim C61A-C63A
 with sigma of 0.01
 C28-C27 \\sim C28-C27A
 with sigma of 0.001
 C27-C26 \\sim C27A-C26
 with sigma of 0.001
 C10-C11 \\sim C10-C11A
 with sigma of 0.001
 C11-C12 \\sim C11A-C12
 with sigma of 0.001
3. Restrained angles
 O56A-C54-C53
 fixed at 111.293 with sigma of 0.02
4. Restrained dihedral angles
 C58A-O59A-C60A-C61A
 fixed at 180 with sigma of 0.04
 O62A-C61A-C60A-O59A
 fixed at 60 with sigma of 0.04
 C58-O59-C60-C61
 fixed at 180 with sigma of 0.04
 C60-O59-C58-C57
 fixed at 180 with sigma of 0.04
 C60A-O59A-C58A-C57A
 fixed at 180 with sigma of 0.04
 O56-C57-C58-O59
 fixed at 60 with sigma of 0.04
 O59A-C58A-C57A-O56A
 fixed at 60 with sigma of 0.04
 C63A-O62A-C61A-C60A
 fixed at 180 with sigma of 0.04
 O62-C61-C60-O59
 fixed at 60 with sigma of 0.04
 O59-C58-C57-O56
 fixed at 60 with sigma of 0.04
 O59-C60-C61-O62
 fixed at 60 with sigma of 0.04
5. Restrained planarity
 C57, O56, C54, O55
 with sigma of 0.1
 C57, O56, C54, C53
 with sigma of 0.1
 C57A, O56A, C54, O55A
 with sigma of 0.1
6. Rigid bond restraints
 All non-hydrogen atoms
 with sigma for 1-2 distances of 0.01 and sigma for 1-3 distances of 0.01
7. Uiso/Uaniso restraints and constraints
All non-hydrogen atoms have similar U: within 2A with sigma of 0.04 and sigma
for terminal atoms of 0.08 within 2A
All non-hydrogen atoms restrained to be isotropic: with sigma of 0.02 and sigma
for terminal atoms of 0.04
Uanis(C2) \\sim Ueq, Uanis(C1) \\sim Ueq, Uanis(C3) \\sim Ueq: with sigma of
0.002 and sigma for terminal atoms of 0.004
Uanis(C61A) \\sim Ueq: with sigma of 0.002 and sigma for terminal atoms of 0.004
8. Others
 Sof(H42C)=Sof(H42D)=Sof(H44C)=Sof(H44D)=Sof(C43A)=Sof(H43C)=Sof(H43D)=1-FVAR(1)
 Sof(H42A)=Sof(H42B)=Sof(H44A)=Sof(H44B)=Sof(C43)=Sof(H43A)=Sof(H43B)=FVAR(1)
 Sof(H26C)=Sof(H26D)=Sof(H28C)=Sof(H28D)=Sof(C27A)=Sof(H27C)=Sof(H27D)=1-FVAR(2)
 Sof(H26A)=Sof(H26B)=Sof(H28A)=Sof(H28B)=Sof(C27)=Sof(H27A)=Sof(H27B)=FVAR(2)
 Sof(H10C)=Sof(H10D)=Sof(H12C)=Sof(H12D)=Sof(C11A)=Sof(H11C)=Sof(H11D)=1-FVAR(3)
 Sof(H10A)=Sof(H10B)=Sof(H12A)=Sof(H12B)=Sof(C11)=Sof(H11A)=Sof(H11B)=FVAR(3)
 Sof(O55A)=Sof(O56A)=Sof(O59A)=Sof(O62A)=Sof(C57A)=Sof(H57A)=Sof(H57B)=
 Sof(C58A)=Sof(H58A)=Sof(H58B)=Sof(C60A)=Sof(H60A)=Sof(H60B)=Sof(C61A)=
 Sof(H61A)=Sof(H61B)=Sof(C63A)=Sof(H63A)=Sof(H63B)=Sof(H63C)=1-FVAR(4)
 Sof(O55)=Sof(O56)=Sof(O59)=Sof(O62)=Sof(C57)=Sof(H57C)=Sof(H57D)=Sof(C58)=
 Sof(H58C)=Sof(H58D)=Sof(C60)=Sof(H60C)=Sof(H60D)=Sof(C61)=Sof(H61C)=Sof(H61D)=
 Sof(C63)=Sof(H63D)=Sof(H63E)=Sof(H63F)=FVAR(4)
9.a Ternary CH refined with riding coordinates:
 C9(H9), C13(H13), C17(H17), C21(H21), C25(H25), C29(H29), C33(H33), C37(H37),
 C41(H41), C45(H45), C49(H49), C53(H53)
9.b Secondary CH2 refined with riding coordinates:
 C10(H10A,H10B), C10(H10C,H10D), C12(H12A,H12B), C12(H12C,H12D), C18(H18A,
 H18B), C19(H19A,H19B), C20(H20A,H20B), C26(H26C,H26D), C26(H26A,H26B),
 C28(H28A,H28B), C28(H28C,H28D), C34(H34A,H34B), C35(H35A,H35B), C36(H36A,H36B),
  C42(H42A,H42B), C42(H42C,H42D), C44(H44A,H44B), C44(H44C,H44D), C50(H50A,
 H50B), C51(H51A,H51B), C52(H52A,H52B), C11(H11A,H11B), C27(H27A,H27B),
 C43(H43A,H43B), C57A(H57A,H57B), C58A(H58A,H58B), C60A(H60A,H60B), C61A(H61A,
 H61B), C11A(H11C,H11D), C27A(H27C,H27D), C43A(H43C,H43D), C57(H57C,H57D),
 C58(H58C,H58D), C60(H60C,H60D), C61(H61C,H61D)
9.c Me refined with riding coordinates:
 C1(H1A,H1B,H1C), C2(H2A,H2B,H2C), C3(H3A,H3B,H3C), C63A(H63A,H63B,H63C),
 C63(H63D,H63E,H63F)
9.d Aromatic/amide H refined with riding coordinates:
 N8(H8), N16(H16), N24(H24), N32(H32), N40(H40), N48(H48)
;
_olex2_submission_special_instructions 'No special instructions were received'

loop_
_space_group_symop_operation_xyz
'x, y, z'
'-y, x, z+3/4'
'-x, -y, z+1/2'
'y, -x, z+1/4'

loop_
_atom_site_label
_atom_site_type_symbol
_atom_site_fract_x
_atom_site_fract_y
_atom_site_fract_z
_atom_site_U_iso_or_equiv
_atom_site_adp_type
_atom_site_occupancy
_atom_site_site_symmetry_order
_atom_site_calc_flag
_atom_site_refinement_flags_posn
_atom_site_refinement_flags_adp
_atom_site_refinement_flags_occupancy
_atom_site_disorder_assembly
_atom_site_disorder_group
O5 O 1.6819(5) 0.9893(3) 0.36251(9) 0.0754(13) Uani 1 1 d D U . . .
O7 O 1.5754(6) 0.9781(4) 0.31783(11) 0.0875(16) Uani 1 1 d D U . . .
O15 O 1.4344(4) 0.7270(4) 0.26899(6) 0.0636(10) Uani 1 1 d D U . . .
O23 O 1.2415(4) 1.0104(5) 0.23971(7) 0.0655(11) Uani 1 1 d D U . . .
O31 O 1.5671(5) 0.9856(3) 0.18384(7) 0.0633(10) Uani 1 1 d D U . . .
O39 O 1.3096(5) 0.8207(4) 0.13665(6) 0.0717(12) Uani 1 1 d D U . . .
O47 O 1.3000(4) 1.2883(5) 0.12324(10) 0.0859(15) Uani 1 1 d D U . . .
N8 N 1.6812(5) 0.8070(3) 0.33771(9) 0.0638(13) Uani 1 1 d D U . . .
H8 H 1.727190 0.779436 0.353036 0.077 Uiso 1 1 calc R U . . .
N16 N 1.3133(3) 0.7618(4) 0.31019(7) 0.0585(11) Uani 1 1 d D U . . .
H16 H 1.307965 0.752324 0.329769 0.070 Uiso 1 1 calc R U . . .
N24 N 1.4119(3) 1.0585(4) 0.26915(7) 0.0523(10) Uani 1 1 d D U . . .
H24 H 1.442531 1.059380 0.287568 0.063 Uiso 1 1 calc R U . . .
N32 N 1.5285(4) 0.8133(2) 0.21344(7) 0.0536(10) Uani 1 1 d D U . . .
H32 H 1.529499 0.783223 0.231901 0.064 Uiso 1 1 calc R U . . .
N40 N 1.2355(4) 0.9321(3) 0.17648(7) 0.0584(11) Uani 1 1 d D U . . .
H40 H 1.227014 0.933727 0.196121 0.070 Uiso 1 1 calc R U . . .
N48 N 1.4632(3) 1.1837(5) 0.14644(8) 0.0694(14) Uani 1 1 d D U . . .
H48 H 1.486887 1.140887 0.162588 0.083 Uiso 1 1 calc R U . . .
C4 C 1.6413(6) 1.1222(4) 0.37003(13) 0.095(2) Uani 1 1 d D U . . .
C6 C 1.6398(5) 0.9299(3) 0.33758(9) 0.0578(12) Uani 1 1 d D U . . .
C9 C 1.6527(3) 0.7178(3) 0.31335(8) 0.0541(11) Uani 1 1 d D U . . .
H9 H 1.656747 0.766009 0.293930 0.065 Uiso 1 1 calc R U . . .
C10 C 1.7491(3) 0.6055(4) 0.31214(13) 0.0697(15) Uani 1 1 d D U . . .
H10A H 1.829023 0.630450 0.301409 0.084 Uiso 0.75(2) 1 calc R U P A 1
H10B H 1.771767 0.575120 0.332533 0.084 Uiso 0.75(2) 1 calc R U P A 1
H10C H 1.793883 0.604749 0.292520 0.084 Uiso 0.25(2) 1 calc R U P A 2
H10D H 1.814763 0.615565 0.328115 0.084 Uiso 0.25(2) 1 calc R U P A 2
C12 C 1.5392(4) 0.5110(3) 0.30728(19) 0.095(3) Uani 1 1 d D U . . .
H12A H 1.529640 0.454098 0.325001 0.114 Uiso 0.75(2) 1 calc R U P A 1
H12B H 1.475746 0.484206 0.291868 0.114 Uiso 0.75(2) 1 calc R U P A 1
H12C H 1.477261 0.454359 0.317944 0.114 Uiso 0.25(2) 1 calc R U P A 2
H12D H 1.527882 0.499011 0.285404 0.114 Uiso 0.25(2) 1 calc R U P A 2
C13 C 1.5185(2) 0.6534(3) 0.31607(8) 0.0579(12) Uani 1 1 d D U . . .
H13 H 1.489110 0.657844 0.337416 0.069 Uiso 1 1 calc R U . . .
C14 C 1.4193(3) 0.7189(4) 0.29628(6) 0.0495(10) Uani 1 1 d D U . . .
C17 C 1.2061(3) 0.8234(3) 0.29453(10) 0.0584(13) Uani 1 1 d D U . . .
H17 H 1.201411 0.787610 0.273723 0.070 Uiso 1 1 calc R U . . .
C18 C 1.0762(3) 0.8002(5) 0.3100(2) 0.098(3) Uani 1 1 d D U . . .
H18A H 1.023610 0.738531 0.298234 0.118 Uiso 1 1 calc R U . . .
H18B H 1.090230 0.763280 0.330270 0.118 Uiso 1 1 calc R U . . .
C19 C 1.0078(8) 0.9278(6) 0.3124(3) 0.132(4) Uani 1 1 d D U . . .
H19A H 1.006475 0.957470 0.333503 0.158 Uiso 1 1 calc R U . . .
H19B H 0.917493 0.919406 0.305307 0.158 Uiso 1 1 calc R U . . .
C20 C 1.0805(4) 1.0229(5) 0.29312(17) 0.0804(19) Uani 1 1 d D U . . .
H20A H 1.077100 1.110671 0.301925 0.096 Uiso 1 1 calc R U . . .
H20B H 1.043769 1.025917 0.272625 0.096 Uiso 1 1 calc R U . . .
C21 C 1.2203(3) 0.9719(3) 0.29250(7) 0.0535(11) Uani 1 1 d D U . . .
H21 H 1.267469 1.003986 0.310611 0.064 Uiso 1 1 calc R U . . .
C22 C 1.2928(3) 1.0127(4) 0.26458(6) 0.0476(10) Uani 1 1 d D U . . .
C25 C 1.4933(3) 1.1070(3) 0.24500(8) 0.0580(12) Uani 1 1 d D U . . .
H25 H 1.438296 1.122470 0.226918 0.070 Uiso 1 1 calc R U . . .
C26 C 1.5634(6) 1.2327(4) 0.25303(17) 0.108(3) Uani 1 1 d D U . . .
H26C H 1.548054 1.298817 0.237376 0.130 Uiso 0.35(3) 1 calc R U P B 2
H26D H 1.531364 1.266547 0.272430 0.130 Uiso 0.35(3) 1 calc R U P B 2
H26A H 1.506496 1.308704 0.250224 0.130 Uiso 0.65(3) 1 calc R U P B 1
H26B H 1.595152 1.231171 0.273973 0.130 Uiso 0.65(3) 1 calc R U P B 1
C28 C 1.7235(4) 1.0950(5) 0.23202(18) 0.103(3) Uani 1 1 d D U . . .
H28A H 1.784625 1.083629 0.248899 0.123 Uiso 0.65(3) 1 calc R U P B 1
H28B H 1.767847 1.071722 0.213105 0.123 Uiso 0.65(3) 1 calc R U P B 1
H28C H 1.803267 1.044798 0.235808 0.123 Uiso 0.35(3) 1 calc R U P B 2
H28D H 1.726653 1.130921 0.211448 0.123 Uiso 0.35(3) 1 calc R U P B 2
C29 C 1.6021(3) 1.0111(3) 0.23659(7) 0.0563(12) Uani 1 1 d D U . . .
H29 H 1.616886 0.949988 0.253633 0.068 Uiso 1 1 calc R U . . .
C30 C 1.5654(4) 0.9353(2) 0.20882(6) 0.0498(10) Uani 1 1 d D U . . .
C33 C 1.4866(3) 0.7273(3) 0.18943(8) 0.0571(12) Uani 1 1 d D U . . .
H33 H 1.528196 0.754737 0.170210 0.069 Uiso 1 1 calc R U . . .
C34 C 1.5205(6) 0.5857(3) 0.19568(16) 0.086(2) Uani 1 1 d D U . . .
H34A H 1.611592 0.567183 0.190369 0.103 Uiso 1 1 calc R U . . .
H34B H 1.506397 0.563792 0.217044 0.103 Uiso 1 1 calc R U . . .
C35 C 1.4288(7) 0.5119(6) 0.1757(3) 0.141(5) Uani 1 1 d D U . . .
H35A H 1.466093 0.501841 0.155363 0.169 Uiso 1 1 calc R U . . .
H35B H 1.411858 0.424901 0.184058 0.169 Uiso 1 1 calc R U . . .
C36 C 1.3055(5) 0.5890(3) 0.1743(2) 0.106(3) Uani 1 1 d D U . . .
H36A H 1.238637 0.549429 0.187234 0.127 Uiso 1 1 calc R U . . .
H36B H 1.272390 0.591883 0.153434 0.127 Uiso 1 1 calc R U . . .
C37 C 1.3382(3) 0.7261(3) 0.18530(8) 0.0594(12) Uani 1 1 d D U . . .
H37 H 1.296283 0.740202 0.205237 0.071 Uiso 1 1 calc R U . . .
C38 C 1.2934(4) 0.8303(3) 0.16389(6) 0.0523(11) Uani 1 1 d D U . . .
C41 C 1.1856(4) 1.0407(2) 0.15915(9) 0.0656(14) Uani 1 1 d D U . . .
H41 H 1.203059 1.024056 0.137431 0.079 Uiso 1 1 calc R U . . .
C42 C 1.0402(3) 1.0604(5) 0.1632(2) 0.119(4) Uani 1 1 d D U . . .
H42A H 0.997698 1.074709 0.143625 0.142 Uiso 0.63(3) 1 calc R U P C 1
H42B H 1.000676 0.983933 0.172928 0.142 Uiso 0.63(3) 1 calc R U P C 1
H42C H 0.991051 1.011935 0.147871 0.142 Uiso 0.37(3) 1 calc R U P C 2
H42D H 1.012241 1.031305 0.183378 0.142 Uiso 0.37(3) 1 calc R U P C 2
C44 C 1.1379(5) 1.2645(4) 0.17407(18) 0.093(2) Uani 1 1 d D U . . .
H44A H 1.160160 1.324844 0.190507 0.112 Uiso 0.63(3) 1 calc R U P C 1
H44B H 1.116688 1.315057 0.155875 0.112 Uiso 0.63(3) 1 calc R U P C 1
H44C H 1.124604 1.275481 0.195913 0.112 Uiso 0.37(3) 1 calc R U P C 2
H44D H 1.156144 1.350055 0.165085 0.112 Uiso 0.37(3) 1 calc R U P C 2
C45 C 1.2499(3) 1.1700(3) 0.16794(8) 0.0570(12) Uani 1 1 d D U . . .
H45 H 1.300889 1.157672 0.186773 0.068 Uiso 1 1 calc R U . . .
C46 C 1.3390(3) 1.2165(4) 0.14326(9) 0.0611(13) Uani 1 1 d D U . . .
C49 C 1.5610(3) 1.2162(4) 0.12408(8) 0.0775(18) Uani 1 1 d D U . . .
H49 H 1.553909 1.309618 0.118537 0.093 Uiso 1 1 calc R U . . .
C50 C 1.6985(3) 1.1864(6) 0.13483(13) 0.088(2) Uani 1 1 d D U . . .
H50A H 1.760457 1.249947 0.126546 0.106 Uiso 1 1 calc R U . . .
H50B H 1.703084 1.189344 0.156999 0.106 Uiso 1 1 calc R U . . .
C51 C 1.7291(6) 1.0523(6) 0.12357(19) 0.096(2) Uani 1 1 d D U . . .
H51A H 1.742223 0.993002 0.140717 0.116 Uiso 1 1 calc R U . . .
H51B H 1.809347 1.053924 0.111486 0.116 Uiso 1 1 calc R U . . .
C52 C 1.6174(7) 1.0061(5) 0.10456(17) 0.101(3) Uani 1 1 d D U . . .
H52A H 1.560259 0.947761 0.116147 0.121 Uiso 1 1 calc R U . . .
H52B H 1.648824 0.959761 0.086545 0.121 Uiso 1 1 calc R U . . .
C53 C 1.5457(4) 1.1311(6) 0.09573(7) 0.095(2) Uani 1 1 d D U . . .
H53 H 1.452317 1.112648 0.091827 0.113 Uiso 1 1 calc R U . . .
C54 C 1.6066(7) 1.1956(7) 0.06887(8) 0.106(3) Uani 1 1 d D U . . .
O55A O 1.7090(16) 1.252(3) 0.0687(4) 0.122(9) Uani 0.407(15) 1 d D U P D 2
O56A O 1.5271(11) 1.190(2) 0.04555(17) 0.132(7) Uani 0.407(15) 1 d D U P D 2
O59A O 1.432(3) 1.059(3) 0.0029(6) 0.228(13) Uani 0.407(15) 1 d D U P D 2
O62A O 1.177(3) 0.951(3) -0.0007(7) 0.217(12) Uani 0.407(15) 1 d D U P D 2
C1 C 1.4961(6) 1.1232(11) 0.3734(3) 0.153(5) Uani 1 1 d D U . . .
H1A H 1.467059 1.210769 0.378362 0.229 Uiso 1 1 calc R U . . .
H1B H 1.456119 1.095871 0.354462 0.229 Uiso 1 1 calc R U . . .
H1C H 1.470758 1.063639 0.389407 0.229 Uiso 1 1 calc R U . . .
C2 C 1.6879(13) 1.2072(8) 0.3447(2) 0.134(4) Uani 1 1 d D U . . .
H2A H 1.663085 1.296985 0.348643 0.202 Uiso 1 1 calc R U . . .
H2B H 1.782155 1.201144 0.343136 0.202 Uiso 1 1 calc R U . . .
H2C H 1.648569 1.178475 0.325820 0.202 Uiso 1 1 calc R U . . .
C3 C 1.7117(9) 1.1458(11) 0.39920(16) 0.104(3) Uani 1 1 d D U . . .
H3A H 1.691804 1.232854 0.406516 0.155 Uiso 1 1 calc R U . . .
H3B H 1.684099 1.081851 0.414091 0.155 Uiso 1 1 calc R U . . .
H3C H 1.805071 1.137962 0.395900 0.155 Uiso 1 1 calc R U . . .
C11 C 1.6749(5) 0.5034(6) 0.29502(19) 0.071(3) Uani 0.75(2) 1 d D U P A 1
H11A H 1.675933 0.521858 0.273234 0.085 Uiso 0.75(2) 1 calc R U P A 1
H11B H 1.712439 0.416671 0.298487 0.085 Uiso 0.75(2) 1 calc R U P A 1
C27 C 1.6746(8) 1.2333(5) 0.2308(2) 0.103(5) Uani 0.65(3) 1 d D U P B 1
H27A H 1.644281 1.255886 0.210376 0.123 Uiso 0.65(3) 1 calc R U P B 1
H27B H 1.742674 1.295116 0.236925 0.123 Uiso 0.65(3) 1 calc R U P B 1
C43 C 1.0261(6) 1.1780(7) 0.1829(3) 0.108(6) Uani 0.63(3) 1 d D U P C 1
H43A H 1.031650 1.154137 0.204408 0.130 Uiso 0.63(3) 1 calc R U P C 1
H43B H 0.942425 1.221628 0.179276 0.130 Uiso 0.63(3) 1 calc R U P C 1
C57A C 1.580(2) 1.228(2) 0.01667(13) 0.150(8) Uani 0.407(15) 1 d D U P D 2
H57A H 1.674743 1.237728 0.018071 0.180 Uiso 0.407(15) 1 calc R U P D 2
H57B H 1.542184 1.311378 0.010296 0.180 Uiso 0.407(15) 1 calc R U P D 2
C58A C 1.547(2) 1.125(2) -0.0053(3) 0.161(9) Uani 0.407(15) 1 d D U P D 2
H58A H 1.535265 1.164052 -0.025419 0.194 Uiso 0.407(15) 1 calc R U P D 2
H58B H 1.618599 1.062127 -0.006522 0.194 Uiso 0.407(15) 1 calc R U P D 2
C60A C 1.394(3) 0.965(3) -0.0183(7) 0.206(11) Uani 0.407(15) 1 d D U P D 2
H60A H 1.469351 0.911702 -0.024001 0.247 Uiso 0.407(15) 1 calc R U P D 2
H60B H 1.360941 1.008032 -0.036614 0.247 Uiso 0.407(15) 1 calc R U P D 2
C61A C 1.291(2) 0.880(2) -0.0058(10) 0.211(11) Uani 0.407(15) 1 d D U P D 2
H61A H 1.272897 0.808704 -0.019984 0.253 Uiso 0.407(15) 1 calc R U P D 2
H61B H 1.321350 0.841504 0.013314 0.253 Uiso 0.407(15) 1 calc R U P D 2
C63A C 1.158(4) 1.045(3) -0.0235(7) 0.220(19) Uani 0.407(15) 1 d D U P D 2
H63A H 1.078718 1.092929 -0.019476 0.330 Uiso 0.407(15) 1 calc R U P D 2
H63B H 1.231788 1.104205 -0.023933 0.330 Uiso 0.407(15) 1 calc R U P D 2
H63C H 1.150963 1.000877 -0.042954 0.330 Uiso 0.407(15) 1 calc R U P D 2
O55 O 1.6825(18) 1.2841(16) 0.07005(18) 0.127(6) Uani 0.593(15) 1 d D U P D 1
O56 O 1.5649(13) 1.1425(14) 0.04353(8) 0.147(6) Uani 0.593(15) 1 d D U P D 1
O59 O 1.5190(16) 1.0567(15) -0.0201(5) 0.243(10) Uani 0.593(15) 1 d D U P D 1
O62 O 1.2809(11) 0.9725(11) -0.0236(4) 0.129(5) Uani 0.593(15) 1 d D U P D 1
C11A C 1.6761(5) 0.4804(5) 0.3165(4) 0.097(8) Uani 0.25(2) 1 d D U P A 2
H11C H 1.712740 0.411166 0.303751 0.117 Uiso 0.25(2) 1 calc R U P A 2
H11D H 1.679511 0.452514 0.337717 0.117 Uiso 0.25(2) 1 calc R U P A 2
C27A C 1.7066(7) 1.2015(14) 0.2552(4) 0.133(9) Uani 0.35(3) 1 d D U P B 2
H27C H 1.760051 1.277907 0.250146 0.160 Uiso 0.35(3) 1 calc R U P B 2
H27D H 1.729768 1.170847 0.275495 0.160 Uiso 0.35(3) 1 calc R U P B 2
C43A C 1.020(2) 1.2039(6) 0.1597(8) 0.110(8) Uani 0.37(3) 1 d D U P C 2
H43C H 0.939975 1.231955 0.169980 0.132 Uiso 0.37(3) 1 calc R U P C 2
H43D H 1.014093 1.227747 0.138216 0.132 Uiso 0.37(3) 1 calc R U P C 2
C57 C 1.6265(18) 1.1869(15) 0.01611(14) 0.147(7) Uani 0.593(15) 1 d D U P D 1
H57C H 1.713513 1.221808 0.020562 0.177 Uiso 0.593(15) 1 calc R U P D 1
H57D H 1.574288 1.256149 0.006712 0.177 Uiso 0.593(15) 1 calc R U P D 1
C58 C 1.6366(13) 1.074(2) -0.0044(2) 0.223(10) Uani 0.593(15) 1 d D U P D 1
H58C H 1.707774 1.088271 -0.018877 0.267 Uiso 0.593(15) 1 calc R U P D 1
H58D H 1.656470 0.995265 0.007313 0.267 Uiso 0.593(15) 1 calc R U P D 1
C60 C 1.5036(12) 0.9305(16) -0.0319(5) 0.209(10) Uani 0.593(15) 1 d D U P D 1
H60C H 1.574343 0.874258 -0.024579 0.251 Uiso 0.593(15) 1 calc R U P D 1
H60D H 1.507874 0.933286 -0.054046 0.251 Uiso 0.593(15) 1 calc R U P D 1
C61 C 1.3770(12) 0.8764(14) -0.0223(5) 0.152(7) Uani 0.593(15) 1 d D U P D 1
H61C H 1.352968 0.803690 -0.035648 0.182 Uiso 0.593(15) 1 calc R U P D 1
H61D H 1.383921 0.842801 -0.001598 0.182 Uiso 0.593(15) 1 calc R U P D 1
C63 C 1.1551(12) 0.9188(19) -0.0219(5) 0.133(7) Uani 0.593(15) 1 d D U P D 1
H63D H 1.090858 0.988273 -0.022865 0.199 Uiso 0.593(15) 1 calc R U P D 1
H63E H 1.142026 0.859468 -0.038805 0.199 Uiso 0.593(15) 1 calc R U P D 1
H63F H 1.145494 0.871513 -0.003025 0.199 Uiso 0.593(15) 1 calc R U P D 1

loop_
_atom_site_aniso_label
_atom_site_aniso_U_11
_atom_site_aniso_U_22
_atom_site_aniso_U_33
_atom_site_aniso_U_23
_atom_site_aniso_U_13
_atom_site_aniso_U_12
O5 0.093(3) 0.066(2) 0.067(3) -0.003(2) -0.020(2) 0.007(2)
O7 0.098(4) 0.070(3) 0.095(4) 0.005(2) -0.047(3) 0.003(3)
O15 0.084(3) 0.071(2) 0.0360(17) 0.0076(16) -0.0006(16) -0.009(2)
O23 0.079(3) 0.081(3) 0.0367(17) -0.0034(17) -0.0113(17) -0.006(2)
O31 0.080(3) 0.060(2) 0.049(2) 0.0138(16) 0.0030(18) -0.0112(19)
O39 0.096(3) 0.080(3) 0.0397(19) -0.0147(17) -0.0018(19) -0.005(2)
O47 0.105(4) 0.097(4) 0.056(2) 0.023(2) -0.001(2) 0.022(3)
N8 0.089(3) 0.061(3) 0.041(2) 0.0011(18) -0.019(2) 0.003(2)
N16 0.058(2) 0.073(3) 0.045(2) 0.016(2) 0.0001(18) -0.007(2)
N24 0.063(3) 0.051(2) 0.043(2) 0.0028(17) -0.0065(17) -0.0126(19)
N32 0.066(3) 0.049(2) 0.045(2) 0.0032(17) 0.0009(18) -0.0097(19)
N40 0.080(3) 0.060(3) 0.036(2) -0.0030(17) -0.0050(19) -0.002(2)
N48 0.075(3) 0.066(3) 0.067(3) 0.027(2) 0.005(2) 0.007(3)
C4 0.084(5) 0.071(4) 0.129(6) -0.028(4) -0.027(4) 0.017(4)
C6 0.060(3) 0.057(3) 0.056(3) 0.000(2) -0.008(2) 0.002(2)
C9 0.059(3) 0.068(3) 0.035(2) 0.004(2) -0.0011(19) -0.004(2)
C10 0.064(3) 0.084(4) 0.061(3) -0.016(3) 0.004(3) 0.003(3)
C12 0.077(4) 0.064(4) 0.144(8) 0.011(4) -0.004(5) 0.002(3)
C13 0.062(3) 0.062(3) 0.050(3) 0.021(2) 0.005(2) -0.003(2)
C14 0.053(2) 0.047(2) 0.048(2) 0.0078(19) 0.0014(19) -0.012(2)
C17 0.056(3) 0.060(3) 0.060(3) 0.013(2) -0.009(2) -0.013(2)
C18 0.056(3) 0.086(5) 0.153(8) 0.045(5) 0.008(4) -0.009(3)
C19 0.121(7) 0.092(6) 0.182(11) 0.032(7) 0.068(8) 0.005(5)
C20 0.077(4) 0.070(4) 0.093(5) 0.001(3) 0.027(4) 0.005(3)
C21 0.067(3) 0.050(3) 0.043(2) -0.002(2) -0.003(2) -0.009(2)
C22 0.060(3) 0.043(2) 0.040(2) 0.0011(17) -0.0074(19) -0.004(2)
C25 0.073(3) 0.046(2) 0.055(3) 0.002(2) 0.006(2) -0.010(2)
C26 0.157(8) 0.062(4) 0.107(6) -0.027(4) 0.060(6) -0.048(5)
C28 0.056(4) 0.121(6) 0.131(7) -0.036(6) 0.011(4) -0.034(4)
C29 0.048(3) 0.064(3) 0.057(3) -0.007(2) -0.008(2) -0.009(2)
C30 0.049(2) 0.050(2) 0.051(2) 0.0062(19) 0.0002(19) -0.0005(19)
C33 0.068(3) 0.051(3) 0.053(3) -0.009(2) 0.011(2) -0.007(2)
C34 0.100(5) 0.058(3) 0.100(5) -0.016(3) -0.003(4) 0.015(3)
C35 0.138(8) 0.067(5) 0.218(13) -0.049(7) -0.037(9) 0.002(5)
C36 0.104(6) 0.060(4) 0.154(9) -0.012(4) -0.031(6) -0.025(4)
C37 0.067(3) 0.053(3) 0.058(3) 0.001(2) 0.004(2) -0.009(2)
C38 0.060(3) 0.057(3) 0.040(2) -0.0069(19) 0.0006(19) -0.012(2)
C41 0.078(4) 0.065(3) 0.054(3) 0.002(2) -0.023(3) -0.011(3)
C42 0.063(4) 0.102(6) 0.191(10) 0.008(6) -0.040(5) -0.009(4)
C44 0.085(5) 0.076(4) 0.118(6) -0.015(4) 0.021(4) -0.006(4)
C45 0.067(3) 0.061(3) 0.043(2) 0.000(2) -0.006(2) -0.010(2)
C46 0.069(3) 0.062(3) 0.052(3) 0.008(2) -0.001(2) 0.004(3)
C49 0.078(4) 0.073(4) 0.081(4) 0.022(3) 0.018(3) 0.006(3)
C50 0.078(4) 0.093(5) 0.093(5) 0.015(4) -0.008(4) -0.019(4)
C51 0.065(4) 0.117(6) 0.107(6) 0.025(5) 0.007(4) 0.014(4)
C52 0.093(5) 0.096(5) 0.113(7) -0.014(4) 0.013(5) -0.003(4)
C53 0.060(4) 0.143(7) 0.081(4) 0.018(4) -0.007(3) -0.008(4)
C54 0.081(5) 0.134(8) 0.104(5) 0.015(5) 0.008(4) 0.029(5)
O55A 0.102(11) 0.112(15) 0.153(19) -0.023(13) 0.051(10) 0.002(12)
O56A 0.134(13) 0.197(17) 0.065(7) -0.013(9) 0.026(7) 0.009(14)
O59A 0.21(2) 0.26(2) 0.21(2) -0.019(17) 0.006(17) -0.021(15)
O62A 0.218(17) 0.21(2) 0.22(2) 0.021(17) 0.011(18) -0.008(15)
C1 0.131(5) 0.161(7) 0.166(7) -0.022(5) 0.000(5) 0.012(5)
C2 0.152(6) 0.119(5) 0.132(6) 0.010(4) -0.020(5) -0.008(5)
C3 0.118(5) 0.095(4) 0.099(4) -0.018(4) 0.005(4) 0.002(4)
C11 0.076(5) 0.067(5) 0.070(6) -0.016(4) 0.001(4) -0.011(4)
C27 0.131(10) 0.077(6) 0.101(10) -0.020(6) 0.037(8) -0.053(6)
C43 0.079(7) 0.106(9) 0.139(14) -0.001(9) 0.024(8) -0.006(7)
C57A 0.163(17) 0.197(18) 0.090(9) -0.004(11) 0.072(11) 0.030(13)
C58A 0.185(17) 0.203(18) 0.096(12) 0.012(12) 0.007(14) 0.026(14)
C60A 0.211(16) 0.225(19) 0.181(19) -0.001(15) 0.006(15) 0.002(14)
C61A 0.211(11) 0.212(11) 0.210(11) 0.001(3) 0.000(3) 0.000(3)
C63A 0.25(4) 0.19(3) 0.22(3) -0.01(2) -0.07(3) -0.03(2)
O55 0.147(12) 0.115(12) 0.120(11) 0.028(8) 0.061(9) 0.021(9)
O56 0.128(10) 0.225(15) 0.089(7) -0.011(8) 0.043(6) 0.040(10)
O59 0.248(17) 0.256(16) 0.224(17) -0.044(14) 0.032(14) -0.007(14)
O62 0.150(9) 0.101(8) 0.135(10) 0.001(7) -0.020(9) 0.003(7)
C11A 0.094(13) 0.083(10) 0.12(2) 0.000(15) -0.010(15) 0.017(9)
C27A 0.135(11) 0.136(16) 0.129(18) -0.042(13) 0.019(14) -0.080(11)
C43A 0.084(10) 0.095(11) 0.151(19) 0.016(13) -0.020(13) -0.003(9)
C57 0.141(14) 0.203(15) 0.097(9) 0.036(9) 0.032(9) 0.057(12)
C58 0.225(17) 0.27(2) 0.171(15) -0.035(14) 0.078(13) 0.036(17)
C60 0.195(13) 0.233(18) 0.20(2) -0.020(16) 0.055(15) 0.043(14)
C61 0.180(12) 0.173(14) 0.103(11) 0.043(11) 0.005(11) 0.057(10)
C63 0.153(12) 0.145(17) 0.100(12) -0.035(12) 0.014(12) 0.006(12)

loop_
_atom_type_symbol
_atom_type_description
_atom_type_scat_dispersion_real
_atom_type_scat_dispersion_imag
_atom_type_scat_source
C C 0.0033 0.0016 'International Tables Vol C Tables 4.2.6.8 and 6.1.1.4'
H H 0.0000 0.0000 'International Tables Vol C Tables 4.2.6.8 and 6.1.1.4'
N N 0.0061 0.0033 'International Tables Vol C Tables 4.2.6.8 and 6.1.1.4'
O O 0.0106 0.0060 'International Tables Vol C Tables 4.2.6.8 and 6.1.1.4'

loop_
_geom_angle_atom_site_label_1
_geom_angle_atom_site_label_2
_geom_angle_atom_site_label_3
_geom_angle
_geom_angle_site_symmetry_1
_geom_angle_site_symmetry_3
_geom_angle_publ_flag
C6 O5 C4 121.5(2) . . ?
C6 N8 H8 118.9 . . ?
C6 N8 C9 122.2(2) . . ?
C9 N8 H8 118.9 . . ?
C14 N16 H16 118.4 . . ?
C14 N16 C17 123.2(2) . . ?
C17 N16 H16 118.4 . . ?
C22 N24 H24 118.6 . . ?
C22 N24 C25 122.9(2) . . ?
C25 N24 H24 118.6 . . ?
C30 N32 H32 118.4 . . ?
C30 N32 C33 123.3(2) . . ?
C33 N32 H32 118.4 . . ?
C38 N40 H40 118.5 . . ?
C38 N40 C41 122.9(2) . . ?
C41 N40 H40 118.5 . . ?
C46 N48 H48 118.8 . . ?
C46 N48 C49 122.4(2) . . ?
C49 N48 H48 118.8 . . ?
O5 C4 C1 108.2(4) . . ?
O5 C4 C2 106.3(3) . . ?
O5 C4 C3 102.0(5) . . ?
C1 C4 C2 112.8(4) . . ?
C1 C4 C3 113.3(4) . . ?
C3 C4 C2 113.3(6) . . ?
O7 C6 O5 126.2(2) . . ?
O7 C6 N8 124.7(2) . . ?
N8 C6 O5 109.09(17) . . ?
N8 C9 H9 108.7 . . ?
N8 C9 C10 112.04(19) . . ?
N8 C9 C13 113.4(2) . . ?
C10 C9 H9 108.7 . . ?
C10 C9 C13 105.12(19) . . ?
C13 C9 H9 108.7 . . ?
C9 C10 H10A 111.3 . . ?
C9 C10 H10B 111.3 . . ?
C9 C10 H10C 110.0 . . ?
C9 C10 H10D 110.0 . . ?
H10A C10 H10B 109.2 . . ?
H10C C10 H10D 108.3 . . ?
C11 C10 C9 102.5(2) . . ?
C11 C10 H10A 111.3 . . ?
C11 C10 H10B 111.3 . . ?
C11A C10 C9 108.6(3) . . ?
C11A C10 H10C 110.0 . . ?
C11A C10 H10D 110.0 . . ?
H12A C12 H12B 108.7 . . ?
H12C C12 H12D 108.8 . . ?
C13 C12 H12A 110.6 . . ?
C13 C12 H12B 110.6 . . ?
C13 C12 H12C 110.7 . . ?
C13 C12 H12D 110.7 . . ?
C11 C12 H12A 110.6 . . ?
C11 C12 H12B 110.6 . . ?
C11 C12 C13 105.7(2) . . ?
C11A C12 H12C 110.7 . . ?
C11A C12 H12D 110.7 . . ?
C11A C12 C13 105.2(3) . . ?
C9 C13 H13 109.2 . . ?
C12 C13 C9 105.50(17) . . ?
C12 C13 H13 109.2 . . ?
C14 C13 C9 111.7(2) . . ?
C14 C13 C12 112.0(3) . . ?
C14 C13 H13 109.2 . . ?
O15 C14 N16 122.79(19) . . ?
O15 C14 C13 121.41(19) . . ?
N16 C14 C13 115.75(17) . . ?
N16 C17 H17 108.6 . . ?
N16 C17 C18 112.5(2) . . ?
N16 C17 C21 113.0(2) . . ?
C18 C17 H17 108.6 . . ?
C18 C17 C21 105.46(19) . . ?
C21 C17 H17 108.6 . . ?
C17 C18 H18A 110.1 . . ?
C17 C18 H18B 110.1 . . ?
H18A C18 H18B 108.4 . . ?
C19 C18 C17 107.9(2) . . ?
C19 C18 H18A 110.1 . . ?
C19 C18 H18B 110.1 . . ?
C18 C19 H19A 110.2 . . ?
C18 C19 H19B 110.2 . . ?
C18 C19 C20 107.4(3) . . ?
H19A C19 H19B 108.5 . . ?
C20 C19 H19A 110.2 . . ?
C20 C19 H19B 110.2 . . ?
C19 C20 H20A 110.8 . . ?
C19 C20 H20B 110.8 . . ?
C19 C20 C21 104.8(3) . . ?
H20A C20 H20B 108.9 . . ?
C21 C20 H20A 110.8 . . ?
C21 C20 H20B 110.8 . . ?
C17 C21 H21 109.3 . . ?
C20 C21 C17 104.47(19) . . ?
C20 C21 H21 109.3 . . ?
C22 C21 C17 111.9(2) . . ?
C22 C21 C20 112.6(2) . . ?
C22 C21 H21 109.3 . . ?
O23 C22 N24 122.84(19) . . ?
O23 C22 C21 121.53(19) . . ?
N24 C22 C21 115.50(17) . . ?
N24 C25 H25 108.8 . . ?
N24 C25 C26 113.2(2) . . ?
N24 C25 C29 112.3(2) . . ?
C26 C25 H25 108.8 . . ?
C26 C25 C29 104.9(2) . . ?
C29 C25 H25 108.8 . . ?
C25 C26 H26C 110.3 . . ?
C25 C26 H26D 110.3 . . ?
C25 C26 H26A 111.4 . . ?
C25 C26 H26B 111.4 . . ?
H26C C26 H26D 108.5 . . ?
H26A C26 H26B 109.2 . . ?
C27 C26 C25 102.1(3) . . ?
C27 C26 H26A 111.4 . . ?
C27 C26 H26B 111.4 . . ?
C27A C26 C25 107.2(4) . . ?
C27A C26 H26C 110.3 . . ?
C27A C26 H26D 110.3 . . ?
H28A C28 H28B 108.8 . . ?
H28C C28 H28D 109.1 . . ?
C29 C28 H28A 110.7 . . ?
C29 C28 H28B 110.7 . . ?
C29 C28 H28C 111.2 . . ?
C29 C28 H28D 111.2 . . ?
C27 C28 H28A 110.7 . . ?
C27 C28 H28B 110.7 . . ?
C27 C28 C29 105.3(2) . . ?
C27A C28 H28C 111.2 . . ?
C27A C28 H28D 111.2 . . ?
C27A C28 C29 103.0(5) . . ?
C25 C29 H29 109.4 . . ?
C28 C29 C25 105.27(18) . . ?
C28 C29 H29 109.4 . . ?
C30 C29 C25 110.4(2) . . ?
C30 C29 C28 112.9(3) . . ?
C30 C29 H29 109.4 . . ?
O31 C30 N32 122.94(19) . . ?
O31 C30 C29 121.23(19) . . ?
N32 C30 C29 115.81(17) . . ?
N32 C33 H33 109.1 . . ?
N32 C33 C34 112.4(2) . . ?
N32 C33 C37 112.8(2) . . ?
C34 C33 H33 109.1 . . ?
C34 C33 C37 104.0(2) . . ?
C37 C33 H33 109.1 . . ?
C33 C34 H34A 111.1 . . ?
C33 C34 H34B 111.1 . . ?
H34A C34 H34B 109.0 . . ?
C35 C34 C33 103.4(3) . . ?
C35 C34 H34A 111.1 . . ?
C35 C34 H34B 111.1 . . ?
C34 C35 H35A 110.4 . . ?
C34 C35 H35B 110.4 . . ?
H35A C35 H35B 108.6 . . ?
C36 C35 C34 106.8(3) . . ?
C36 C35 H35A 110.4 . . ?
C36 C35 H35B 110.4 . . ?
C35 C36 H36A 110.4 . . ?
C35 C36 H36B 110.4 . . ?
C35 C36 C37 106.8(2) . . ?
H36A C36 H36B 108.6 . . ?
C37 C36 H36A 110.4 . . ?
C37 C36 H36B 110.4 . . ?
C33 C37 H37 108.9 . . ?
C36 C37 C33 105.34(18) . . ?
C36 C37 H37 108.9 . . ?
C38 C37 C33 111.9(2) . . ?
C38 C37 C36 112.8(3) . . ?
C38 C37 H37 108.9 . . ?
O39 C38 N40 122.67(19) . . ?
O39 C38 C37 121.58(19) . . ?
N40 C38 C37 115.75(17) . . ?
N40 C41 H41 108.5 . . ?
N40 C41 C42 112.8(2) . . ?
N40 C41 C45 112.4(2) . . ?
C42 C41 H41 108.5 . . ?
C42 C41 C45 106.11(19) . . ?
C45 C41 H41 108.5 . . ?
C41 C42 H42A 110.6 . . ?
C41 C42 H42B 110.6 . . ?
C41 C42 H42C 110.8 . . ?
C41 C42 H42D 110.8 . . ?
H42A C42 H42B 108.7 . . ?
H42C C42 H42D 108.9 . . ?
C43 C42 C41 105.8(3) . . ?
C43 C42 H42A 110.6 . . ?
C43 C42 H42B 110.6 . . ?
C43A C42 C41 104.8(10) . . ?
C43A C42 H42C 110.8 . . ?
C43A C42 H42D 110.8 . . ?
H44A C44 H44B 108.9 . . ?
H44C C44 H44D 108.8 . . ?
C45 C44 H44A 110.9 . . ?
C45 C44 H44B 110.9 . . ?
C45 C44 H44C 110.6 . . ?
C45 C44 H44D 110.6 . . ?
C43 C44 H44A 110.9 . . ?
C43 C44 H44B 110.9 . . ?
C43 C44 C45 104.3(3) . . ?
C43A C44 H44C 110.6 . . ?
C43A C44 H44D 110.6 . . ?
C43A C44 C45 105.6(9) . . ?
C41 C45 H45 109.2 . . ?
C44 C45 C41 105.70(19) . . ?
C44 C45 H45 109.2 . . ?
C46 C45 C41 110.7(2) . . ?
C46 C45 C44 112.7(2) . . ?
C46 C45 H45 109.2 . . ?
O47 C46 N48 123.1(2) . . ?
O47 C46 C45 121.3(2) . . ?
N48 C46 C45 115.33(18) . . ?
N48 C49 H49 109.9 . . ?
N48 C49 C50 112.5(2) . . ?
N48 C49 C53 110.8(3) . . ?
C50 C49 H49 109.9 . . ?
C50 C49 C53 103.62(19) . . ?
C53 C49 H49 109.9 . . ?
C49 C50 H50A 110.5 . . ?
C49 C50 H50B 110.5 . . ?
H50A C50 H50B 108.7 . . ?
C51 C50 C49 106.0(2) . . ?
C51 C50 H50A 110.5 . . ?
C51 C50 H50B 110.5 . . ?
C50 C51 H51A 110.0 . . ?
C50 C51 H51B 110.0 . . ?
C50 C51 C52 108.5(2) . . ?
H51A C51 H51B 108.4 . . ?
C52 C51 H51A 110.0 . . ?
C52 C51 H51B 110.0 . . ?
C51 C52 H52A 110.9 . . ?
C51 C52 H52B 110.9 . . ?
C51 C52 C53 104.2(2) . . ?
H52A C52 H52B 108.9 . . ?
C53 C52 H52A 110.9 . . ?
C53 C52 H52B 110.9 . . ?
C49 C53 H53 110.5 . . ?
C52 C53 C49 102.7(2) . . ?
C52 C53 H53 110.5 . . ?
C54 C53 C49 110.7(3) . . ?
C54 C53 C52 111.9(4) . . ?
C54 C53 H53 110.5 . . ?
O55A C54 C53 125.7(9) . . ?
O55A C54 O56A 124.2(10) . . ?
O56A C54 C53 110.0(6) . . ?
O55 C54 C53 124.9(3) . . ?
O55 C54 O56 124.2(3) . . ?
O56 C54 C53 110.9(2) . . ?
C54 O56A C57A 116.6(3) . . ?
C58A O59A C60A 113.1(8) . . ?
C61A O62A C63A 111.0(12) . . ?
C4 C1 H1A 109.5 . . ?
C4 C1 H1B 109.5 . . ?
C4 C1 H1C 109.5 . . ?
H1A C1 H1B 109.5 . . ?
H1A C1 H1C 109.5 . . ?
H1B C1 H1C 109.5 . . ?
C4 C2 H2A 109.5 . . ?
C4 C2 H2B 109.5 . . ?
C4 C2 H2C 109.5 . . ?
H2A C2 H2B 109.5 . . ?
H2A C2 H2C 109.5 . . ?
H2B C2 H2C 109.5 . . ?
C4 C3 H3A 109.5 . . ?
C4 C3 H3B 109.5 . . ?
C4 C3 H3C 109.5 . . ?
H3A C3 H3B 109.5 . . ?
H3A C3 H3C 109.5 . . ?
H3B C3 H3C 109.5 . . ?
C10 C11 H11A 110.8 . . ?
C10 C11 H11B 110.8 . . ?
C12 C11 C10 104.7(3) . . ?
C12 C11 H11A 110.8 . . ?
C12 C11 H11B 110.8 . . ?
H11A C11 H11B 108.9 . . ?
C26 C27 H27A 111.2 . . ?
C26 C27 H27B 111.2 . . ?
C28 C27 C26 103.0(3) . . ?
C28 C27 H27A 111.2 . . ?
C28 C27 H27B 111.2 . . ?
H27A C27 H27B 109.1 . . ?
C42 C43 C44 104.5(3) . . ?
C42 C43 H43A 110.8 . . ?
C42 C43 H43B 110.8 . . ?
C44 C43 H43A 110.8 . . ?
C44 C43 H43B 110.8 . . ?
H43A C43 H43B 108.9 . . ?
O56A C57A H57A 110.2 . . ?
O56A C57A H57B 110.2 . . ?
O56A C57A C58A 107.6(6) . . ?
H57A C57A H57B 108.5 . . ?
C58A C57A H57A 110.2 . . ?
C58A C57A H57B 110.2 . . ?
O59A C58A C57A 111.5(9) . . ?
O59A C58A H58A 109.3 . . ?
O59A C58A H58B 109.3 . . ?
C57A C58A H58A 109.3 . . ?
C57A C58A H58B 109.3 . . ?
H58A C58A H58B 108.0 . . ?
O59A C60A H60A 109.5 . . ?
O59A C60A H60B 109.5 . . ?
O59A C60A C61A 110.9(11) . . ?
H60A C60A H60B 108.0 . . ?
C61A C60A H60A 109.5 . . ?
C61A C60A H60B 109.5 . . ?
O62A C61A C60A 110.3(12) . . ?
O62A C61A H61A 109.6 . . ?
O62A C61A H61B 109.6 . . ?
C60A C61A H61A 109.6 . . ?
C60A C61A H61B 109.6 . . ?
H61A C61A H61B 108.1 . . ?
O62A C63A H63A 109.5 . . ?
O62A C63A H63B 109.5 . . ?
O62A C63A H63C 109.5 . . ?
H63A C63A H63B 109.5 . . ?
H63A C63A H63C 109.5 . . ?
H63B C63A H63C 109.5 . . ?
C54 O56 C57 116.2(4) . . ?
C58 O59 C60 113.4(6) . . ?
C61 O62 C63 111.7(7) . . ?
C10 C11A H11C 110.8 . . ?
C10 C11A H11D 110.8 . . ?
C12 C11A C10 104.8(3) . . ?
C12 C11A H11C 110.8 . . ?
C12 C11A H11D 110.8 . . ?
H11C C11A H11D 108.9 . . ?
C26 C27A H27C 111.2 . . ?
C26 C27A H27D 111.2 . . ?
C28 C27A C26 102.9(3) . . ?
C28 C27A H27C 111.2 . . ?
C28 C27A H27D 111.2 . . ?
H27C C27A H27D 109.1 . . ?
C42 C43A C44 104.5(3) . . ?
C42 C43A H43C 110.8 . . ?
C42 C43A H43D 110.8 . . ?
C44 C43A H43C 110.8 . . ?
C44 C43A H43D 110.8 . . ?
H43C C43A H43D 108.9 . . ?
O56 C57 H57C 110.2 . . ?
O56 C57 H57D 110.2 . . ?
O56 C57 C58 107.5(4) . . ?
H57C C57 H57D 108.5 . . ?
C58 C57 H57C 110.2 . . ?
C58 C57 H57D 110.2 . . ?
O59 C58 C57 110.1(5) . . ?
O59 C58 H58C 109.6 . . ?
O59 C58 H58D 109.6 . . ?
C57 C58 H58C 109.6 . . ?
C57 C58 H58D 109.6 . . ?
H58C C58 H58D 108.2 . . ?
O59 C60 H60C 109.7 . . ?
O59 C60 H60D 109.7 . . ?
O59 C60 C61 109.9(5) . . ?
H60C C60 H60D 108.2 . . ?
C61 C60 H60C 109.7 . . ?
C61 C60 H60D 109.7 . . ?
O62 C61 C60 110.2(7) . . ?
O62 C61 H61C 109.6 . . ?
O62 C61 H61D 109.6 . . ?
C60 C61 H61C 109.6 . . ?
C60 C61 H61D 109.6 . . ?
H61C C61 H61D 108.1 . . ?
O62 C63 H63D 109.5 . . ?
O62 C63 H63E 109.5 . . ?
O62 C63 H63F 109.5 . . ?
H63D C63 H63E 109.5 . . ?
H63D C63 H63F 109.5 . . ?
H63E C63 H63F 109.5 . . ?

loop_
_geom_bond_atom_site_label_1
_geom_bond_atom_site_label_2
_geom_bond_distance
_geom_bond_site_symmetry_2
_geom_bond_publ_flag
O5 C4 1.4765(14) . ?
O5 C6 1.3428(14) . ?
O7 C6 1.2121(14) . ?
O15 C14 1.2291(14) . ?
O23 C22 1.2293(14) . ?
O31 C30 1.2290(14) . ?
O39 C38 1.2298(14) . ?
O47 C46 1.2293(14) . ?
N8 H8 0.8800 . ?
N8 C6 1.3413(13) . ?
N8 C9 1.4557(14) . ?
N16 H16 0.8800 . ?
N16 C14 1.3355(14) . ?
N16 C17 1.4580(14) . ?
N24 H24 0.8800 . ?
N24 C22 1.3361(14) . ?
N24 C25 1.4562(14) . ?
N32 H32 0.8800 . ?
N32 C30 1.3352(13) . ?
N32 C33 1.4574(14) . ?
N40 H40 0.8800 . ?
N40 C38 1.3358(13) . ?
N40 C41 1.4576(14) . ?
N48 H48 0.8800 . ?
N48 C46 1.3366(14) . ?
N48 C49 1.4596(15) . ?
C4 C1 1.5095(15) . ?
C4 C2 1.5106(15) . ?
C4 C3 1.5104(15) . ?
C9 H9 1.0000 . ?
C9 C10 1.5322(14) . ?
C9 C13 1.5447(15) . ?
C10 H10A 0.9900 . ?
C10 H10B 0.9900 . ?
C10 H10C 0.9900 . ?
C10 H10D 0.9900 . ?
C10 C11 1.512(3) . ?
C10 C11A 1.510(3) . ?
C12 H12A 0.9900 . ?
C12 H12B 0.9900 . ?
C12 H12C 0.9900 . ?
C12 H12D 0.9900 . ?
C12 C13 1.5402(14) . ?
C12 C11 1.508(3) . ?
C12 C11A 1.508(3) . ?
C13 H13 1.0000 . ?
C13 C14 1.5136(14) . ?
C17 H17 1.0000 . ?
C17 C18 1.5297(15) . ?
C17 C21 1.5454(14) . ?
C18 H18A 0.9900 . ?
C18 H18B 0.9900 . ?
C18 C19 1.502(3) . ?
C19 H19A 0.9900 . ?
C19 H19B 0.9900 . ?
C19 C20 1.508(3) . ?
C20 H20A 0.9900 . ?
C20 H20B 0.9900 . ?
C20 C21 1.5402(15) . ?
C21 H21 1.0000 . ?
C21 C22 1.5131(14) . ?
C25 H25 1.0000 . ?
C25 C26 1.5311(15) . ?
C25 C29 1.5465(15) . ?
C26 H26C 0.9900 . ?
C26 H26D 0.9900 . ?
C26 H26A 0.9900 . ?
C26 H26B 0.9900 . ?
C26 C27 1.519(3) . ?
C26 C27A 1.520(3) . ?
C28 H28A 0.9900 . ?
C28 H28B 0.9900 . ?
C28 H28C 0.9900 . ?
C28 H28D 0.9900 . ?
C28 C29 1.5403(15) . ?
C28 C27 1.519(3) . ?
C28 C27A 1.519(3) . ?
C29 H29 1.0000 . ?
C29 C30 1.5137(14) . ?
C33 H33 1.0000 . ?
C33 C34 1.5326(14) . ?
C33 C37 1.5458(15) . ?
C34 H34A 0.9900 . ?
C34 H34B 0.9900 . ?
C34 C35 1.510(3) . ?
C35 H35A 0.9900 . ?
C35 H35B 0.9900 . ?
C35 C36 1.506(3) . ?
C36 H36A 0.9900 . ?
C36 H36B 0.9900 . ?
C36 C37 1.5387(14) . ?
C37 H37 1.0000 . ?
C37 C38 1.5132(13) . ?
C41 H41 1.0000 . ?
C41 C42 1.5288(15) . ?
C41 C45 1.5451(14) . ?
C42 H42A 0.9900 . ?
C42 H42B 0.9900 . ?
C42 H42C 0.9900 . ?
C42 H42D 0.9900 . ?
C42 C43 1.507(3) . ?
C42 C43A 1.507(3) . ?
C44 H44A 0.9900 . ?
C44 H44B 0.9900 . ?
C44 H44C 0.9900 . ?
C44 H44D 0.9900 . ?
C44 C45 1.5398(15) . ?
C44 C43 1.514(3) . ?
C44 C43A 1.514(3) . ?
C45 H45 1.0000 . ?
C45 C46 1.5143(14) . ?
C49 H49 1.0000 . ?
C49 C50 1.5319(15) . ?
C49 C53 1.5488(15) . ?
C50 H50A 0.9900 . ?
C50 H50B 0.9900 . ?
C50 C51 1.508(3) . ?
C51 H51A 0.9900 . ?
C51 H51B 0.9900 . ?
C51 C52 1.511(3) . ?
C52 H52A 0.9900 . ?
C52 H52B 0.9900 . ?
C52 C53 1.5417(15) . ?
C53 H53 1.0000 . ?
C53 C54 1.5092(14) . ?
C54 O55A 1.207(2) . ?
C54 O56A 1.328(2) . ?
C54 O55 1.2075(14) . ?
C54 O56 1.3281(14) . ?
O56A C57A 1.453(3) . ?
O59A C58A 1.415(3) . ?
O59A C60A 1.416(3) . ?
O62A C61A 1.407(5) . ?
O62A C63A 1.417(3) . ?
C1 H1A 0.9800 . ?
C1 H1B 0.9800 . ?
C1 H1C 0.9800 . ?
C2 H2A 0.9800 . ?
C2 H2B 0.9800 . ?
C2 H2C 0.9800 . ?
C3 H3A 0.9800 . ?
C3 H3B 0.9800 . ?
C3 H3C 0.9800 . ?
C11 H11A 0.9900 . ?
C11 H11B 0.9900 . ?
C27 H27A 0.9900 . ?
C27 H27B 0.9900 . ?
C43 H43A 0.9900 . ?
C43 H43B 0.9900 . ?
C57A H57A 0.9900 . ?
C57A H57B 0.9900 . ?
C57A C58A 1.488(3) . ?
C58A H58A 0.9900 . ?
C58A H58B 0.9900 . ?
C60A H60A 0.9900 . ?
C60A H60B 0.9900 . ?
C60A C61A 1.486(3) . ?
C61A H61A 0.9900 . ?
C61A H61B 0.9900 . ?
C63A H63A 0.9800 . ?
C63A H63B 0.9800 . ?
C63A H63C 0.9800 . ?
O56 C57 1.453(3) . ?
O59 C58 1.415(3) . ?
O59 C60 1.416(3) . ?
O62 C61 1.407(4) . ?
O62 C63 1.417(3) . ?
C11A H11C 0.9900 . ?
C11A H11D 0.9900 . ?
C27A H27C 0.9900 . ?
C27A H27D 0.9900 . ?
C43A H43C 0.9900 . ?
C43A H43D 0.9900 . ?
C57 H57C 0.9900 . ?
C57 H57D 0.9900 . ?
C57 C58 1.488(3) . ?
C58 H58C 0.9900 . ?
C58 H58D 0.9900 . ?
C60 H60C 0.9900 . ?
C60 H60D 0.9900 . ?
C60 C61 1.486(3) . ?
C61 H61C 0.9900 . ?
C61 H61D 0.9900 . ?
C63 H63D 0.9800 . ?
C63 H63E 0.9800 . ?
C63 H63F 0.9800 . ?

loop_
_geom_torsion_atom_site_label_1
_geom_torsion_atom_site_label_2
_geom_torsion_atom_site_label_3
_geom_torsion_atom_site_label_4
_geom_torsion
_geom_torsion_site_symmetry_1
_geom_torsion_site_symmetry_2
_geom_torsion_site_symmetry_3
_geom_torsion_site_symmetry_4
_geom_torsion_publ_flag
N8 C9 C10 C11 158.3(4) . . . . ?
N8 C9 C10 C11A 119.2(8) . . . . ?
N8 C9 C13 C12 -138.5(4) . . . . ?
N8 C9 C13 C14 99.5(3) . . . . ?
N16 C17 C18 C19 132.4(7) . . . . ?
N16 C17 C21 C20 -148.3(3) . . . . ?
N16 C17 C21 C22 89.6(3) . . . . ?
N24 C25 C26 C27 159.1(5) . . . . ?
N24 C25 C26 C27A 112.0(8) . . . . ?
N24 C25 C29 C28 -138.0(4) . . . . ?
N24 C25 C29 C30 99.9(3) . . . . ?
N32 C33 C34 C35 159.3(6) . . . . ?
N32 C33 C37 C36 -148.8(4) . . . . ?
N32 C33 C37 C38 88.3(3) . . . . ?
N40 C41 C42 C43 105.8(6) . . . . ?
N40 C41 C42 C43A 149.1(14) . . . . ?
N40 C41 C45 C44 -128.8(4) . . . . ?
N40 C41 C45 C46 108.9(3) . . . . ?
N48 C49 C50 C51 93.5(5) . . . . ?
N48 C49 C53 C52 -82.9(4) . . . . ?
N48 C49 C53 C54 157.5(4) . . . . ?
C4 O5 C6 O7 6.2(10) . . . . ?
C4 O5 C6 N8 -174.2(5) . . . . ?
C6 O5 C4 C1 60.3(7) . . . . ?
C6 O5 C4 C2 -61.1(7) . . . . ?
C6 O5 C4 C3 180.0(6) . . . . ?
C6 N8 C9 C10 157.9(5) . . . . ?
C6 N8 C9 C13 -83.3(6) . . . . ?
C9 N8 C6 O5 -179.1(5) . . . . ?
C9 N8 C6 O7 0.5(10) . . . . ?
C9 C10 C11 C12 -41.0(6) . . . . ?
C9 C10 C11A C12 23.2(11) . . . . ?
C9 C13 C14 O15 58.5(5) . . . . ?
C9 C13 C14 N16 -124.2(4) . . . . ?
C10 C9 C13 C12 -15.8(4) . . . . ?
C10 C9 C13 C14 -137.7(3) . . . . ?
C12 C13 C14 O15 -59.6(5) . . . . ?
C12 C13 C14 N16 117.6(4) . . . . ?
C13 C9 C10 C11 34.8(5) . . . . ?
C13 C9 C10 C11A -4.4(8) . . . . ?
C13 C12 C11 C10 31.4(6) . . . . ?
C13 C12 C11A C10 -32.8(10) . . . . ?
C14 N16 C17 C18 149.9(5) . . . . ?
C14 N16 C17 C21 -90.8(5) . . . . ?
C17 N16 C14 O15 -0.7(7) . . . . ?
C17 N16 C14 C13 -178.0(3) . . . . ?
C17 C18 C19 C20 11.4(11) . . . . ?
C17 C21 C22 O23 75.2(5) . . . . ?
C17 C21 C22 N24 -108.9(4) . . . . ?
C18 C17 C21 C20 -25.0(4) . . . . ?
C18 C17 C21 C22 -147.1(4) . . . . ?
C18 C19 C20 C21 -27.1(11) . . . . ?
C19 C20 C21 C17 32.1(7) . . . . ?
C19 C20 C21 C22 153.7(6) . . . . ?
C20 C21 C22 O23 -42.1(6) . . . . ?
C20 C21 C22 N24 133.8(4) . . . . ?
C21 C17 C18 C19 8.8(8) . . . . ?
C22 N24 C25 C26 136.5(5) . . . . ?
C22 N24 C25 C29 -105.0(4) . . . . ?
C25 N24 C22 O23 -1.6(7) . . . . ?
C25 N24 C22 C21 -177.4(3) . . . . ?
C25 C26 C27 C28 -44.4(7) . . . . ?
C25 C26 C27A C28 32.4(12) . . . . ?
C25 C29 C30 O31 73.9(5) . . . . ?
C25 C29 C30 N32 -104.4(4) . . . . ?
C26 C25 C29 C28 -14.7(4) . . . . ?
C26 C25 C29 C30 -136.8(3) . . . . ?
C28 C29 C30 O31 -43.6(6) . . . . ?
C28 C29 C30 N32 138.2(4) . . . . ?
C29 C25 C26 C27 36.4(6) . . . . ?
C29 C25 C26 C27A -10.8(8) . . . . ?
C29 C28 C27 C26 35.5(7) . . . . ?
C29 C28 C27A C26 -40.9(11) . . . . ?
C30 N32 C33 C34 148.3(5) . . . . ?
C30 N32 C33 C37 -94.5(5) . . . . ?
C33 N32 C30 O31 0.1(7) . . . . ?
C33 N32 C30 C29 178.3(3) . . . . ?
C33 C34 C35 C36 -33.6(10) . . . . ?
C33 C37 C38 O39 74.4(5) . . . . ?
C33 C37 C38 N40 -105.7(4) . . . . ?
C34 C33 C37 C36 -26.6(4) . . . . ?
C34 C33 C37 C38 -149.6(3) . . . . ?
C34 C35 C36 C37 16.9(11) . . . . ?
C35 C36 C37 C33 6.3(8) . . . . ?
C35 C36 C37 C38 128.7(7) . . . . ?
C36 C37 C38 O39 -44.2(6) . . . . ?
C36 C37 C38 N40 135.6(4) . . . . ?
C37 C33 C34 C35 36.9(6) . . . . ?
C38 N40 C41 C42 120.0(5) . . . . ?
C38 N40 C41 C45 -120.1(4) . . . . ?
C41 N40 C38 O39 0.3(7) . . . . ?
C41 N40 C38 C37 -179.5(3) . . . . ?
C41 C42 C43 C44 34.0(8) . . . . ?
C41 C42 C43A C44 -37(2) . . . . ?
C41 C45 C46 O47 91.0(6) . . . . ?
C41 C45 C46 N48 -94.7(5) . . . . ?
C42 C41 C45 C44 -5.1(5) . . . . ?
C42 C41 C45 C46 -127.4(4) . . . . ?
C44 C45 C46 O47 -27.1(7) . . . . ?
C44 C45 C46 N48 147.2(5) . . . . ?
C45 C41 C42 C43 -17.7(6) . . . . ?
C45 C41 C42 C43A 25.6(14) . . . . ?
C45 C44 C43 C42 -37.0(8) . . . . ?
C45 C44 C43A C42 33(2) . . . . ?
C46 N48 C49 C50 171.5(5) . . . . ?
C46 N48 C49 C53 -73.1(6) . . . . ?
C49 N48 C46 O47 -8.3(9) . . . . ?
C49 N48 C46 C45 177.5(4) . . . . ?
C49 C50 C51 C52 4.1(7) . . . . ?
C49 C53 C54 O55A 42(2) . . . . ?
C49 C53 C54 O56A -133.8(12) . . . . ?
C49 C53 C54 O55 16.4(16) . . . . ?
C49 C53 C54 O56 -163.2(9) . . . . ?
C50 C49 C53 C52 38.0(4) . . . . ?
C50 C49 C53 C54 -81.6(4) . . . . ?
C50 C51 C52 C53 19.8(8) . . . . ?
C51 C52 C53 C49 -35.5(6) . . . . ?
C51 C52 C53 C54 83.2(6) . . . . ?
C52 C53 C54 O55A -72(2) . . . . ?
C52 C53 C54 O56A 112.3(13) . . . . ?
C52 C53 C54 O55 -97.5(16) . . . . ?
C52 C53 C54 O56 83.0(10) . . . . ?
C53 C49 C50 C51 -26.2(5) . . . . ?
C53 C54 O56A C57A -170.0(13) . . . . ?
C53 C54 O56 C57 -173.8(11) . . . . ?
C54 O56A C57A C58A 131(2) . . . . ?
C54 O56 C57 C58 144.0(13) . . . . ?
O55A C54 O56A C57A 14(3) . . . . ?
O56A C57A C58A O59A 28(3) . . . . ?
O59A C60A C61A O62A 66(4) . . . . ?
C11 C12 C13 C9 -9.3(5) . . . . ?
C11 C12 C13 C14 112.5(5) . . . . ?
C27 C28 C29 C25 -12.6(5) . . . . ?
C27 C28 C29 C30 107.8(5) . . . . ?
C43 C44 C45 C41 25.7(6) . . . . ?
C43 C44 C45 C46 146.7(6) . . . . ?
C58A O59A C60A C61A 168(3) . . . . ?
C60A O59A C58A C57A 177(3) . . . . ?
C63A O62A C61A C60A 37(5) . . . . ?
O55 C54 O56 C57 7(2) . . . . ?
O56 C57 C58 O59 83.4(17) . . . . ?
O59 C60 C61 O62 40(2) . . . . ?
C11A C12 C13 C9 30.3(6) . . . . ?
C11A C12 C13 C14 152.1(6) . . . . ?
C27A C28 C29 C25 34.7(7) . . . . ?
C27A C28 C29 C30 155.1(7) . . . . ?
C43A C44 C45 C41 -17.3(14) . . . . ?
C43A C44 C45 C46 103.7(14) . . . . ?
C58 O59 C60 C61 128(2) . . . . ?
C60 O59 C58 C57 -159.5(13) . . . . ?
C63 O62 C61 C60 165.4(17) . . . . ?
